data_7037708
loop_
_publ_author_name
'Yang, Jian-Hui'
'Cheng, Ru-Mei'
'Jia, Yan-Yan'
'Jin, Jin'
'Yang, Bing-Bing'
'Cao, Zhi'
'Liu, Bin'

_publ_section_title
;
 Chlorine and temperature directed self-assembly of Mg-Ru2(ii,iii)
 carbonates and particle size dependent magnetic properties.
;
_journal_issue 7
_journal_name_full 'Dalton transactions (Cambridge, England : 2003)'
_journal_page_first 2945
_journal_page_last 2954
_journal_paper_doi 10.1039/c5dt04463d
_journal_volume 45
_journal_year 2016
_chemical_formula_moiety 'H24 K Mg2 O12, C4 Cl2 O12 Ru2, 4(H2 O)'
_chemical_formula_sum 'C4 H32 Cl2 K Mg2 O28 Ru2'
_chemical_formula_weight 889.06
_chemical_name_systematic
; 
 ? 
;
_space_group_IT_number 14
_symmetry_cell_setting monoclinic
_symmetry_space_group_name_Hall '-P 2ybc'
_symmetry_space_group_name_H-M 'P 1 21/c 1'
_atom_sites_solution_hydrogens geom
_atom_sites_solution_primary direct
_atom_sites_solution_secondary difmap
_audit_creation_method SHELXL-97
_audit_update_record
;
2014-05-30 deposited with the CCDC.
2015-12-21 downloaded from the CCDC.
;
_cell_angle_alpha 90.00
_cell_angle_beta 119.0600(10)
_cell_angle_gamma 90.00
_cell_formula_units_Z 2
_cell_length_a 11.6399(7)
_cell_length_b 11.7048(7)
_cell_length_c 11.8493(7)
_cell_measurement_temperature 296(2)
_cell_volume 1411.15(15)
_computing_cell_refinement 'Bruker SMART'
_computing_data_collection 'Bruker SMART'
_computing_data_reduction 'Bruker SHELXTL'
_computing_molecular_graphics 'Bruker SHELXTL'
_computing_publication_material 'Bruker SHELXTL'
_computing_structure_refinement 'SHELXL-97 (Sheldrick, 1997)'
_computing_structure_solution 'SHELXS-97 (Sheldrick, 1990)'
_diffrn_ambient_temperature 296(2)
_diffrn_measured_fraction_theta_full 0.997
_diffrn_measured_fraction_theta_max 0.997
_diffrn_measurement_device_type 'APEX II CCD'
_diffrn_measurement_method '\w-\p scans'
_diffrn_radiation_monochromator graphite
_diffrn_radiation_source 'fine-focus sealed tube'
_diffrn_radiation_type MoK\a
_diffrn_radiation_wavelength 0.71073
_diffrn_reflns_av_R_equivalents 0.0209
_diffrn_reflns_av_sigmaI/netI 0.0250
_diffrn_reflns_limit_h_max 13
_diffrn_reflns_limit_h_min -13
_diffrn_reflns_limit_k_max 13
_diffrn_reflns_limit_k_min -13
_diffrn_reflns_limit_l_max 12
_diffrn_reflns_limit_l_min -14
_diffrn_reflns_number 6846
_diffrn_reflns_theta_full 25.05
_diffrn_reflns_theta_max 25.05
_diffrn_reflns_theta_min 2.00
_exptl_absorpt_coefficient_mu 1.558
_exptl_absorpt_correction_T_max 0.9262
_exptl_absorpt_correction_T_min 0.8598
_exptl_absorpt_correction_type multi-scan
_exptl_absorpt_process_details sadab
_exptl_crystal_colour red-brown
_exptl_crystal_density_diffrn 2.092
_exptl_crystal_density_method 'not measured'
_exptl_crystal_description block
_exptl_crystal_F_000 890
_exptl_crystal_size_max 0.10
_exptl_crystal_size_mid 0.08
_exptl_crystal_size_min 0.05
_refine_diff_density_max 2.286
_refine_diff_density_min -0.526
_refine_diff_density_rms 0.127
_refine_ls_extinction_coef 0.0033(6)
_refine_ls_extinction_expression Fc^*^=kFc[1+0.001xFc^2^\l^3^/sin(2\q)]^-1/4^
_refine_ls_extinction_method SHELXL
_refine_ls_goodness_of_fit_ref 1.092
_refine_ls_hydrogen_treatment mixed
_refine_ls_matrix_type full
_refine_ls_number_parameters 238
_refine_ls_number_reflns 2484
_refine_ls_number_restraints 14
_refine_ls_restrained_S_all 1.089
_refine_ls_R_factor_all 0.0359
_refine_ls_R_factor_gt 0.0337
_refine_ls_shift/su_max 0.000
_refine_ls_shift/su_mean 0.000
_refine_ls_structure_factor_coef Fsqd
_refine_ls_weighting_details 'calc w=1/[\s^2^(Fo^2^)+(0.0475P)^2^+6.3109P] where P=(Fo^2^+2Fc^2^)/3'
_refine_ls_weighting_scheme calc
_refine_ls_wR_factor_gt 0.0978
_refine_ls_wR_factor_ref 0.0992
_reflns_number_gt 2305
_reflns_number_total 2484
_reflns_threshold_expression >2sigma(I)
_cod_data_source_file c5dt04463d2.cif
_cod_data_source_block xb6351_0m
_cod_depositor_comments
;
The following automatic conversions were performed:

'_symmetry_cell_setting' value 'Monoclinic' changed to 'monoclinic'
according to
/usr/data/users/saulius/crontab/automatic-downloads/rss-feeds/RSC/lib/dictionaries/cif_core.dic
dictionary named 'cif_core.dic' version 2.4.2 from 2011-04-26.

Automatic conversion script
Id: cif_fix_values 4268 2015-11-12 08:31:59Z antanas 

 Adding full bibliography for 7037708--7037711.cif.
;
_cod_original_sg_symbol_H-M 'P 21/c'
_cod_database_code 7037708

loop_
_symmetry_equiv_pos_as_xyz
'x, y, z'
'-x, y+1/2, -z+1/2'
'-x, -y, -z'
'x, -y-1/2, z-1/2'

loop_
_atom_site_label
_atom_site_type_symbol
_atom_site_fract_x
_atom_site_fract_y
_atom_site_fract_z
_atom_site_U_iso_or_equiv
_atom_site_adp_type
_atom_site_occupancy
_atom_site_symmetry_multiplicity
_atom_site_calc_flag
_atom_site_refinement_flags
Ru1 Ru 0.98885(3) 0.05410(3) 0.41587(3) 0.01494(17) Uani 1 1 d .
Mg1 Mg 0.63208(16) 0.44150(13) 0.28044(15) 0.0214(4) Uani 1 1 d .
K1 K 1.0025(3) 0.3974(2) 0.3803(3) 0.0485(7) Uani 0.50 1 d P
Cl1 Cl 0.97695(12) 0.17705(11) 0.22993(11) 0.0282(3) Uani 1 1 d .
C1 C 1.1747(4) 0.1503(4) 0.6669(4) 0.0192(9) Uani 1 1 d .
C2 C 1.2063(4) -0.1079(4) 0.5052(4) 0.0200(10) Uani 1 1 d .
O1 O 1.1159(3) 0.1697(3) 0.5427(3) 0.0212(7) Uani 1 1 d .
O2 O 1.1382(3) 0.0620(3) 0.7094(3) 0.0219(7) Uani 1 1 d .
O3 O 1.2654(3) 0.2148(3) 0.7439(3) 0.0247(7) Uani 1 1 d .
O4 O 1.1430(3) -0.0292(3) 0.4189(3) 0.0217(7) Uani 1 1 d .
O5 O 1.1645(3) -0.1368(3) 0.5854(3) 0.0206(7) Uani 1 1 d .
O6 O 1.3071(3) -0.1524(3) 0.5118(3) 0.0287(8) Uani 1 1 d .
O7 O 0.5454(4) 0.3302(3) 0.3528(4) 0.0317(8) Uani 1 1 d D
O8 O 0.4659(4) 0.4439(3) 0.1038(4) 0.0379(10) Uani 1 1 d D
O9 O 0.7066(4) 0.3107(3) 0.2226(4) 0.0397(10) Uani 1 1 d D
O10 O 0.8054(4) 0.4336(3) 0.4607(4) 0.0406(10) Uani 1 1 d .
H10A H 0.8034 0.3786 0.5066 0.049 Uiso 1 1 d R
H10B H 0.8186 0.4958 0.5022 0.049 Uiso 1 1 d R
O11 O 0.7357(4) 0.5511(3) 0.2267(4) 0.0345(9) Uani 1 1 d D
O12 O 0.5620(4) 0.5809(3) 0.3304(4) 0.0369(9) Uani 1 1 d D
O13 O 0.6350(5) 0.0604(5) 0.1163(5) 0.0602(14) Uani 1 1 d D
O14 O 0.3133(4) 0.2503(3) 0.4934(4) 0.0327(8) Uani 1 1 d D
H7A H 0.463(2) 0.325(7) 0.309(7) 0.07(3) Uiso 1 1 d D
H8A H 0.431(6) 0.506(3) 0.067(6) 0.047(19) Uiso 1 1 d D
H9A H 0.727(7) 0.246(3) 0.258(6) 0.05(2) Uiso 1 1 d D
H11A H 0.775(5) 0.536(5) 0.184(5) 0.035(17) Uiso 1 1 d D
H12A H 0.623(6) 0.621(7) 0.390(6) 0.09(3) Uiso 1 1 d D
H13A H 0.707(4) 0.025(6) 0.146(7) 0.06(2) Uiso 1 1 d D
H14A H 0.288(7) 0.273(6) 0.416(3) 0.05(2) Uiso 1 1 d D
H7B H 0.586(7) 0.269(4) 0.388(7) 0.07(2) Uiso 1 1 d D
H8B H 0.435(7) 0.383(4) 0.062(6) 0.06(2) Uiso 1 1 d D
H9B H 0.720(7) 0.320(6) 0.159(4) 0.05(2) Uiso 1 1 d D
H11B H 0.738(8) 0.622(2) 0.240(8) 0.07(2) Uiso 1 1 d D
H12B H 0.492(4) 0.574(5) 0.333(6) 0.040(18) Uiso 1 1 d D
H13B H 0.615(8) 0.079(7) 0.040(4) 0.08(3) Uiso 1 1 d D
H14B H 0.238(4) 0.241(7) 0.487(8) 0.07(3) Uiso 1 1 d D

loop_
_atom_site_aniso_label
_atom_site_aniso_U_11
_atom_site_aniso_U_22
_atom_site_aniso_U_33
_atom_site_aniso_U_23
_atom_site_aniso_U_13
_atom_site_aniso_U_12
Ru1 0.0148(2) 0.0148(2) 0.0150(2) 0.00123(13) 0.00700(16) -0.00024(13)
Mg1 0.0226(8) 0.0201(8) 0.0218(8) 0.0009(6) 0.0110(7) 0.0006(6)
K1 0.0338(13) 0.0312(13) 0.088(2) -0.0247(14) 0.0352(15) -0.0073(11)
Cl1 0.0331(7) 0.0277(6) 0.0232(6) 0.0058(5) 0.0131(5) -0.0013(5)
C1 0.021(2) 0.018(2) 0.020(2) -0.0011(18) 0.0108(19) 0.0005(18)
C2 0.017(2) 0.020(2) 0.021(2) -0.0004(18) 0.0071(19) 0.0011(18)
O1 0.0229(16) 0.0208(16) 0.0174(16) -0.0005(13) 0.0078(14) -0.0059(13)
O2 0.0240(17) 0.0202(17) 0.0194(16) -0.0002(13) 0.0089(14) -0.0035(13)
O3 0.0218(17) 0.0241(17) 0.0246(17) -0.0058(14) 0.0083(14) -0.0066(14)
O4 0.0218(17) 0.0240(17) 0.0217(17) 0.0070(13) 0.0124(14) 0.0065(14)
O5 0.0213(16) 0.0217(17) 0.0221(16) 0.0058(13) 0.0132(14) 0.0040(13)
O6 0.0245(18) 0.035(2) 0.0312(19) 0.0081(16) 0.0167(15) 0.0105(15)
O7 0.028(2) 0.028(2) 0.040(2) 0.0094(17) 0.0176(18) 0.0018(16)
O8 0.036(2) 0.027(2) 0.031(2) 0.0013(17) 0.0003(18) 0.0023(17)
O9 0.059(3) 0.030(2) 0.041(2) 0.0100(18) 0.034(2) 0.0196(19)
O10 0.038(2) 0.040(2) 0.029(2) 0.0051(17) 0.0050(18) -0.0018(17)
O11 0.045(2) 0.024(2) 0.050(3) 0.0007(17) 0.035(2) -0.0031(17)
O12 0.036(2) 0.033(2) 0.049(3) -0.0141(19) 0.026(2) -0.0037(18)
O13 0.043(3) 0.098(4) 0.045(3) 0.028(3) 0.025(2) 0.027(3)
O14 0.033(2) 0.039(2) 0.026(2) -0.0015(17) 0.0142(17) -0.0080(17)

loop_
_atom_type_symbol
_atom_type_description
_atom_type_scat_dispersion_real
_atom_type_scat_dispersion_imag
_atom_type_scat_source
C C 0.0033 0.0016 'International Tables Vol C Tables 4.2.6.8 and 6.1.1.4'
Mg Mg 0.0486 0.0363 'International Tables Vol C Tables 4.2.6.8 and 6.1.1.4'
O O 0.0106 0.0060 'International Tables Vol C Tables 4.2.6.8 and 6.1.1.4'
Ru Ru -1.2594 0.8363 'International Tables Vol C Tables 4.2.6.8 and 6.1.1.4'
Cl Cl 0.1484 0.1585 'International Tables Vol C Tables 4.2.6.8 and 6.1.1.4'
K K 0.2009 0.2494 'International Tables Vol C Tables 4.2.6.8 and 6.1.1.4'
H H 0.0000 0.0000 'International Tables Vol C Tables 4.2.6.8 and 6.1.1.4'

loop_
_geom_angle_atom_site_label_1
_geom_angle_atom_site_label_2
_geom_angle_atom_site_label_3
_geom_angle
_geom_angle_site_symmetry_1
_geom_angle_site_symmetry_3
O5 Ru1 O2 89.32(13) 3_756 3_756
O5 Ru1 O4 179.46(12) 3_756 .
O2 Ru1 O4 90.87(14) 3_756 .
O5 Ru1 O1 90.55(13) 3_756 .
O2 Ru1 O1 179.49(12) 3_756 .
O4 Ru1 O1 89.25(13) . .
O5 Ru1 Ru1 89.86(9) 3_756 3_756
O2 Ru1 Ru1 90.06(9) 3_756 3_756
O4 Ru1 Ru1 89.64(9) . 3_756
O1 Ru1 Ru1 89.46(9) . 3_756
O5 Ru1 Cl1 92.61(9) 3_756 .
O2 Ru1 Cl1 91.77(9) 3_756 .
O4 Ru1 Cl1 87.88(9) . .
O1 Ru1 Cl1 88.72(9) . .
Ru1 Ru1 Cl1 176.94(4) 3_756 .
O5 Ru1 K1 127.60(10) 3_756 2_745
O2 Ru1 K1 51.00(10) 3_756 2_745
O4 Ru1 K1 52.86(10) . 2_745
O1 Ru1 K1 129.40(10) . 2_745
Ru1 Ru1 K1 118.29(4) 3_756 2_745
Cl1 Ru1 K1 61.35(5) . 2_745
O5 Ru1 K1 66.66(10) 3_756 .
O2 Ru1 K1 129.82(10) 3_756 .
O4 Ru1 K1 113.55(10) . .
O1 Ru1 K1 50.53(10) . .
Ru1 Ru1 K1 130.67(5) 3_756 .
Cl1 Ru1 K1 49.16(5) . .
K1 Ru1 K1 110.13(4) 2_745 .
O12 Mg1 O9 175.45(19) . .
O12 Mg1 O8 88.45(18) . .
O9 Mg1 O8 90.67(19) . .
O12 Mg1 O11 88.20(17) . .
O9 Mg1 O11 87.42(17) . .
O8 Mg1 O11 94.58(19) . .
O12 Mg1 O7 92.23(18) . .
O9 Mg1 O7 92.25(17) . .
O8 Mg1 O7 91.36(18) . .
O11 Mg1 O7 174.06(19) . .
O12 Mg1 O10 93.54(18) . .
O9 Mg1 O10 87.36(18) . .
O8 Mg1 O10 178.00(19) . .
O11 Mg1 O10 85.70(18) . .
O7 Mg1 O10 88.36(17) . .
O12 Mg1 K1 123.79(14) . .
O9 Mg1 K1 54.22(14) . .
O8 Mg1 K1 131.80(16) . .
O11 Mg1 K1 56.71(13) . .
O7 Mg1 K1 118.60(13) . .
O10 Mg1 K1 46.93(13) . .
O10 K1 O10 99.81(13) 3_766 .
O10 K1 Cl1 141.21(13) 3_766 .
O10 K1 Cl1 116.31(12) . .
O10 K1 O2 81.08(12) 3_766 4_565
O10 K1 O2 155.40(15) . 4_565
Cl1 K1 O2 71.99(9) . 4_565
O10 K1 O1 102.52(13) 3_766 .
O10 K1 O1 94.91(13) . .
Cl1 K1 O1 62.64(8) . .
O2 K1 O1 108.98(11) 4_565 .
O10 K1 O9 150.93(14) 3_766 .
O10 K1 O9 55.84(11) . .
Cl1 K1 O9 67.60(9) . .
O2 K1 O9 114.09(14) 4_565 .
O1 K1 O9 95.80(12) . .
O10 K1 O4 111.20(14) 3_766 2_755
O10 K1 O4 104.21(12) . 2_755
Cl1 K1 O4 74.56(9) . 2_755
O2 K1 O4 53.93(10) 4_565 2_755
O1 K1 O4 137.20(12) . 2_755
O9 K1 O4 66.29(11) . 2_755
O10 K1 O11 102.18(13) 3_766 .
O10 K1 O11 54.28(11) . .
Cl1 K1 O11 109.97(12) . .
O2 K1 O11 101.32(13) 4_565 .
O1 K1 O11 143.30(12) . .
O9 K1 O11 52.02(11) . .
O4 K1 O11 52.45(10) 2_755 .
O10 K1 Cl1 56.23(9) 3_766 2_755
O10 K1 Cl1 100.94(11) . 2_755
Cl1 K1 Cl1 124.25(10) . 2_755
O2 K1 Cl1 58.91(8) 4_565 2_755
O1 K1 Cl1 155.23(10) . 2_755
O9 K1 Cl1 108.83(11) . 2_755
O4 K1 Cl1 56.32(8) 2_755 2_755
O11 K1 Cl1 60.48(8) . 2_755
O10 K1 K1 50.11(11) 3_766 3_766
O10 K1 K1 49.69(10) . 3_766
Cl1 K1 K1 161.51(15) . 3_766
O2 K1 K1 126.02(13) 4_565 3_766
O1 K1 K1 103.56(15) . 3_766
O9 K1 K1 103.84(12) . 3_766
O4 K1 K1 118.10(14) 2_755 3_766
O11 K1 K1 73.06(11) . 3_766
Cl1 K1 K1 73.60(9) 2_755 3_766
O10 K1 Mg1 119.78(11) 3_766 .
O10 K1 Mg1 31.97(8) . .
Cl1 K1 Mg1 98.85(7) . .
O2 K1 Mg1 127.50(12) 4_565 .
O1 K1 Mg1 111.53(10) . .
O9 K1 Mg1 31.24(8) . .
O4 K1 Mg1 73.65(8) 2_755 .
O11 K1 Mg1 31.81(7) . .
Cl1 K1 Mg1 91.62(7) 2_755 .
K1 K1 Mg1 73.97(8) 3_766 .
O10 K1 Ru1 85.23(11) 3_766 2_755
O10 K1 Ru1 125.44(12) . 2_755
Cl1 K1 Ru1 84.99(8) . 2_755
O2 K1 Ru1 29.98(7) 4_565 2_755
O1 K1 Ru1 137.35(10) . 2_755
O9 K1 Ru1 96.45(11) . 2_755
O4 K1 Ru1 30.16(6) 2_755 2_755
O11 K1 Ru1 71.45(9) . 2_755
Cl1 K1 Ru1 39.27(4) 2_755 2_755
K1 K1 Ru1 112.78(11) 3_766 2_755
Mg1 K1 Ru1 99.66(8) . 2_755
O10 K1 H11A 104.2(11) 3_766 .
O10 K1 H11A 68.7(5) . .
Cl1 K1 H11A 101.9(10) . .
O2 K1 H11A 87.2(5) 4_565 .
O1 K1 H11A 150.6(11) . .
O9 K1 H11A 54.8(11) . .
O4 K1 H11A 37.9(5) 2_755 .
O11 K1 H11A 14.7(4) . .
Cl1 K1 H11A 54.1(11) 2_755 .
K1 K1 H11A 84.6(8) 3_766 .
Mg1 K1 H11A 43.0(8) . .
Ru1 K1 H11A 57.6(6) 2_755 .
Ru1 Cl1 K1 91.33(7) . .
Ru1 Cl1 K1 79.38(6) . 2_745
K1 Cl1 K1 167.88(5) . 2_745
O3 C1 O1 120.5(4) . .
O3 C1 O2 120.7(4) . .
O1 C1 O2 118.8(4) . .
O6 C2 O4 119.9(4) . .
O6 C2 O5 121.1(4) . .
O4 C2 O5 119.0(4) . .
C1 O1 Ru1 120.8(3) . .
C1 O1 K1 131.7(3) . .
Ru1 O1 K1 99.91(12) . .
C1 O2 Ru1 120.4(3) . 3_756
C1 O2 K1 119.1(3) . 4_566
Ru1 O2 K1 99.02(13) 3_756 4_566
C2 O4 Ru1 120.7(3) . .
C2 O4 K1 118.0(3) . 2_745
Ru1 O4 K1 96.98(12) . 2_745
C2 O5 Ru1 120.6(3) . 3_756
Mg1 O7 H7A 115(6) . .
Mg1 O7 H7B 118(6) . .
H7A O7 H7B 116(8) . .
Mg1 O8 H8A 121(5) . .
Mg1 O8 H8B 121(5) . .
H8A O8 H8B 118(7) . .
Mg1 O9 K1 94.53(17) . .
Mg1 O9 H9A 124(5) . .
K1 O9 H9A 92(5) . .
Mg1 O9 H9B 119(5) . .
K1 O9 H9B 82(5) . .
H9A O9 H9B 116(7) . .
Mg1 O10 K1 133.27(19) . 3_766
Mg1 O10 K1 101.10(17) . .
K1 O10 K1 80.19(13) 3_766 .
Mg1 O10 H10A 111.8 . .
K1 O10 H10A 110.7 3_766 .
K1 O10 H10A 111.7 . .
Mg1 O10 H10B 111.3 . .
K1 O10 H10B 34.1 3_766 .
K1 O10 H10B 111.3 . .
H10A O10 H10B 109.4 . .
Mg1 O11 K1 91.48(15) . .
Mg1 O11 H11A 128(4) . .
K1 O11 H11A 65(4) . .
Mg1 O11 H11B 122(5) . .
K1 O11 H11B 120(6) . .
H11A O11 H11B 110(7) . .
Mg1 O12 H12A 113(6) . .
Mg1 O12 H12B 118(5) . .
H12A O12 H12B 117(7) . .
H13A O13 H13B 106(8) . .
H14A O14 H14B 98(7) . .

loop_
_geom_bond_atom_site_label_1
_geom_bond_atom_site_label_2
_geom_bond_distance
_geom_bond_site_symmetry_2
Ru1 O5 2.024(3) 3_756
Ru1 O2 2.026(3) 3_756
Ru1 O4 2.027(3) .
Ru1 O1 2.029(3) .
Ru1 Ru1 2.2679(7) 3_756
Ru1 Cl1 2.5785(12) .
Ru1 K1 4.004(3) 2_745
Ru1 K1 4.052(3) .
Mg1 O12 2.036(4) .
Mg1 O9 2.035(4) .
Mg1 O8 2.047(4) .
Mg1 O11 2.062(4) .
Mg1 O7 2.071(4) .
Mg1 O10 2.111(4) .
Mg1 K1 3.911(3) .
K1 O10 2.894(5) 3_766
K1 O10 2.911(5) .
K1 Cl1 3.066(3) .
K1 O2 3.151(5) 4_565
K1 O1 3.175(4) .
K1 O9 3.183(5) .
K1 O4 3.216(5) 2_755
K1 O11 3.271(5) .
K1 Cl1 3.575(3) 2_755
K1 K1 3.739(5) 3_766
K1 Ru1 4.004(3) 2_755
K1 H11A 3.01(6) .
Cl1 K1 3.575(3) 2_745
C1 O3 1.257(6) .
C1 O1 1.307(5) .
C1 O2 1.308(5) .
C2 O6 1.251(6) .
C2 O4 1.306(6) .
C2 O5 1.306(6) .
O2 Ru1 2.026(3) 3_756
O2 K1 3.151(5) 4_566
O4 K1 3.216(5) 2_745
O5 Ru1 2.024(3) 3_756
O7 H7A 0.84(2) .
O7 H7B 0.85(2) .
O8 H8A 0.84(2) .
O8 H8B 0.84(2) .
O9 H9A 0.84(2) .
O9 H9B 0.85(2) .
O10 K1 2.894(5) 3_766
O10 H10A 0.8501 .
O10 H10B 0.8500 .
O11 H11A 0.84(2) .
O11 H11B 0.85(2) .
O12 H12A 0.85(2) .
O12 H12B 0.83(2) .
O13 H13A 0.84(2) .
O13 H13B 0.84(2) .
O14 H14A 0.85(2) .
O14 H14B 0.85(2) .
